data_1559054
loop_
_publ_author_name
'Pranckevicius, Conor'
'Weber, Marco'
'Krummenacher, Ivo'
'Phukan, Ashwini K.'
'Braunschweig, Holger'

_publ_section_title
;
 Phosphinoborylenes as stable sources of fleeting borylenes
;
_journal_name_full 'Chemical Science'
_journal_paper_doi 10.1039/D0SC04826G
_journal_year 2020
_chemical_formula_moiety 'C30 H48 B2 N3 Te'
_chemical_formula_sum 'C30 H48 B2 N3 Te'
_chemical_formula_weight 599.93
_space_group_crystal_system triclinic
_space_group_IT_number 2
_space_group_name_Hall '-P 1'
_space_group_name_H-M_alt 'P -1'
_atom_sites_solution_hydrogens geom
_audit_creation_method SHELXL-2014/7
_audit_update_record
;
2020-07-23 deposited with the CCDC.	2020-09-10 downloaded from the CCDC.
;
_cell_angle_alpha 91.628(3)
_cell_angle_beta 90.566(3)
_cell_angle_gamma 91.556(3)
_cell_formula_units_Z 4
_cell_length_a 9.5211(10)
_cell_length_b 15.9810(18)
_cell_length_c 20.203(2)
_cell_measurement_reflns_used 9112
_cell_measurement_temperature 100(2)
_cell_measurement_theta_max 27.30
_cell_measurement_theta_min 2.36
_cell_volume 3071.5(6)
_computing_cell_refinement 'Bruker SAINT'
_computing_data_collection 'Bruker APEX2'
_computing_data_reduction 'Bruker SAINT'
_computing_molecular_graphics 'Bruker SHELXTL'
_computing_publication_material 'Bruker SHELXTL'
_computing_structure_refinement 'SHELXL-2014 (Sheldrick 2014)'
_computing_structure_solution 'SHELXS-97 (Sheldrick 2008)'
_diffrn_ambient_temperature 100(2)
_diffrn_measured_fraction_theta_full 0.999
_diffrn_measured_fraction_theta_max 0.982
_diffrn_measurement_device_type 'Bruker APEX-II CCD'
_diffrn_measurement_method '\f and \w scans'
_diffrn_radiation_type MoK\a
_diffrn_radiation_wavelength 0.71073
_diffrn_reflns_av_R_equivalents 0.1091
_diffrn_reflns_av_unetI/netI 0.1037
_diffrn_reflns_Laue_measured_fraction_full 0.999
_diffrn_reflns_Laue_measured_fraction_max 0.982
_diffrn_reflns_limit_h_max 12
_diffrn_reflns_limit_h_min -12
_diffrn_reflns_limit_k_max 20
_diffrn_reflns_limit_k_min -20
_diffrn_reflns_limit_l_max 19
_diffrn_reflns_limit_l_min -26
_diffrn_reflns_number 53916
_diffrn_reflns_point_group_measured_fraction_full 0.999
_diffrn_reflns_point_group_measured_fraction_max 0.982
_diffrn_reflns_theta_full 25.242
_diffrn_reflns_theta_max 27.680
_diffrn_reflns_theta_min 1.275
_diffrn_source 'rotating anode'
_exptl_absorpt_coefficient_mu 0.991
_exptl_absorpt_correction_T_max 0.7456
_exptl_absorpt_correction_T_min 0.4944
_exptl_absorpt_correction_type multi-scan
_exptl_absorpt_process_details sadabs
_exptl_crystal_colour red
_exptl_crystal_density_diffrn 1.297
_exptl_crystal_description block
_exptl_crystal_F_000 1244
_exptl_crystal_size_max 0.14
_exptl_crystal_size_mid 0.12
_exptl_crystal_size_min 0.10
_refine_diff_density_max 1.147
_refine_diff_density_min -1.569
_refine_diff_density_rms 0.118
_refine_ls_extinction_method none
_refine_ls_goodness_of_fit_ref 0.977
_refine_ls_hydrogen_treatment constr
_refine_ls_matrix_type full
_refine_ls_number_parameters 667
_refine_ls_number_reflns 14125
_refine_ls_number_restraints 0
_refine_ls_restrained_S_all 0.977
_refine_ls_R_factor_all 0.0695
_refine_ls_R_factor_gt 0.0442
_refine_ls_shift/su_max 0.003
_refine_ls_shift/su_mean 0.000
_refine_ls_structure_factor_coef Fsqd
_refine_ls_weighting_details 'w=1/[\s^2^(Fo^2^)+(0.0051P)^2^] where P=(Fo^2^+2Fc^2^)/3'
_refine_ls_weighting_scheme calc
_refine_ls_wR_factor_gt 0.0908
_refine_ls_wR_factor_ref 0.1000
_reflns_Friedel_coverage 0.000
_reflns_number_gt 10359
_reflns_number_total 14125
_reflns_threshold_expression 'I > 2\s(I)'
_cod_data_source_file d0sc04826g2.cif
_cod_data_source_block copr087_0m
_cod_depositor_comments
;

2022-04-19
Z value and formula fixed to values more according to usual
chemical conventions.                 miguel
;
_cod_original_formula_sum 'C60 H96 B4 N6 Te2'
_cod_original_formula_weight 1199.86
_cod_original_formula_moiety '2 (C30 H48 B2 N3 Te)'
_cod_original_formula_units_Z 2
_cod_database_code 1559054
_shelx_shelxl_version_number 2014/7
_shelx_space_group_comment
;
The symmetry employed for this shelxl refinement is uniquely defined
by the following loop, which should always be used as a source of
symmetry information in preference to the above space-group names.
They are only intended as comments.
;

loop_
_space_group_symop_operation_xyz
'x, y, z'
'-x, -y, -z'

loop_
_atom_site_label
_atom_site_type_symbol
_atom_site_fract_x
_atom_site_fract_y
_atom_site_fract_z
_atom_site_U_iso_or_equiv
_atom_site_adp_type
_atom_site_occupancy
_atom_site_site_symmetry_order
_atom_site_calc_flag
_atom_site_refinement_flags_posn
_atom_site_refinement_flags_adp
_atom_site_refinement_flags_occupancy
_atom_site_disorder_assembly
_atom_site_disorder_group
Te1 Te 0.47483(2) 0.34992(2) 0.82659(2) 0.01698(7) Uani 1 1 d . . . . .
Te2 Te -0.02225(2) 0.64650(2) 0.67601(2) 0.01508(7) Uani 1 1 d . . . . .
N1 N 0.7486(3) 0.20429(15) 0.77450(13) 0.0104(6) Uani 1 1 d . . . . .
N2 N 0.4936(3) 0.24573(18) 0.99785(14) 0.0205(7) Uani 1 1 d . . . . .
N3 N 0.3702(3) 0.13768(17) 0.92726(15) 0.0190(7) Uani 1 1 d . . . . .
N4 N 0.2641(3) 0.79166(15) 0.73295(13) 0.0114(6) Uani 1 1 d . . . . .
N5 N 0.1056(3) 0.73432(18) 0.50641(14) 0.0220(7) Uani 1 1 d . . . . .
N6 N -0.0849(3) 0.82788(18) 0.54275(15) 0.0239(7) Uani 1 1 d . . . . .
C1 C 0.3280(3) 0.3752(2) 0.90319(16) 0.0142(7) Uani 1 1 d . . . . .
C2 C 0.3521(4) 0.4451(2) 0.94458(18) 0.0228(8) Uani 1 1 d . . . . .
H5 H 0.4333 0.4780 0.9397 0.027 Uiso 1 1 calc R U . . .
C3 C 0.2565(5) 0.4663(2) 0.99295(19) 0.0368(11) Uani 1 1 d . . . . .
H1 H 0.2736 0.5129 1.0207 0.044 Uiso 1 1 calc R U . . .
C4 C 0.1375(5) 0.4187(3) 0.9997(2) 0.0414(12) Uani 1 1 d . . . . .
H2 H 0.0735 0.4329 1.0323 0.050 Uiso 1 1 calc R U . . .
C5 C 0.1097(4) 0.3491(3) 0.9586(2) 0.0364(11) Uani 1 1 d . . . . .
H3 H 0.0276 0.3170 0.9634 0.044 Uiso 1 1 calc R U . . .
C6 C 0.2065(4) 0.3280(2) 0.91023(19) 0.0241(9) Uani 1 1 d . . . . .
H4 H 0.1888 0.2815 0.8824 0.029 Uiso 1 1 calc R U . . .
B3 B 0.5637(4) 0.2357(2) 0.86602(19) 0.0130(8) Uani 1 1 d . . . . .
C79 C 0.6831(3) 0.19107(19) 0.83361(16) 0.0113(7) Uani 1 1 d . . . . .
C9 C 0.7139(3) 0.27154(18) 0.73062(16) 0.0115(7) Uani 1 1 d . . . . .
C10 C 0.6072(3) 0.25945(19) 0.68249(16) 0.0122(7) Uani 1 1 d . . . . .
C11 C 0.5794(3) 0.3258(2) 0.64077(16) 0.0156(7) Uani 1 1 d . . . . .
H15 H 0.5087 0.3191 0.6088 0.019 Uiso 1 1 calc R U . . .
C12 C 0.6544(3) 0.40071(19) 0.64602(17) 0.0160(7) Uani 1 1 d . . . . .
H14 H 0.6349 0.4438 0.6176 0.019 Uiso 1 1 calc R U . . .
C13 C 0.7583(3) 0.41140(19) 0.69368(16) 0.0149(7) Uani 1 1 d . . . . .
H6 H 0.8089 0.4620 0.6967 0.018 Uiso 1 1 calc R U . . .
C14 C 0.7900(3) 0.3487(2) 0.73744(16) 0.0136(7) Uani 1 1 d . . . . .
C15 C 0.9046(3) 0.3674(2) 0.78889(17) 0.0174(7) Uani 1 1 d . . . . .
H10 H 0.9214 0.3160 0.8127 0.021 Uiso 1 1 calc R U . . .
C16 C 1.0433(3) 0.3956(2) 0.75630(18) 0.0229(8) Uani 1 1 d . . . . .
H8 H 1.0656 0.3566 0.7212 0.034 Uiso 1 1 calc R U . . .
H9 H 1.1176 0.3976 0.7888 0.034 Uiso 1 1 calc R U . . .
H7 H 1.0329 0.4502 0.7386 0.034 Uiso 1 1 calc R U . . .
C17 C 0.8600(4) 0.4350(2) 0.83917(18) 0.0266(9) Uani 1 1 d . . . . .
H11 H 0.8409 0.4855 0.8165 0.040 Uiso 1 1 calc R U . . .
H13 H 0.9344 0.4457 0.8710 0.040 Uiso 1 1 calc R U . . .
H12 H 0.7770 0.4161 0.8615 0.040 Uiso 1 1 calc R U . . .
C18 C 0.5169(3) 0.1794(2) 0.67240(17) 0.0162(7) Uani 1 1 d . . . . .
H19 H 0.5468 0.1390 0.7050 0.019 Uiso 1 1 calc R U . . .
C19 C 0.5353(4) 0.1402(2) 0.60345(18) 0.0274(9) Uani 1 1 d . . . . .
H18 H 0.4943 0.1753 0.5711 0.041 Uiso 1 1 calc R U . . .
H17 H 0.4897 0.0859 0.6011 0.041 Uiso 1 1 calc R U . . .
H16 H 0.6336 0.1347 0.5947 0.041 Uiso 1 1 calc R U . . .
C20 C 0.3588(3) 0.1952(2) 0.68274(19) 0.0264(9) Uani 1 1 d . . . . .
H22 H 0.3459 0.2220 0.7253 0.040 Uiso 1 1 calc R U . . .
H21 H 0.3070 0.1428 0.6806 0.040 Uiso 1 1 calc R U . . .
H20 H 0.3254 0.2307 0.6487 0.040 Uiso 1 1 calc R U . . .
C21 C 0.8594(3) 0.1424(2) 0.75695(17) 0.0151(7) Uani 1 1 d . . . . .
C22 C 0.8050(4) 0.0767(2) 0.70587(18) 0.0262(9) Uani 1 1 d . . . . .
H23 H 0.7163 0.0538 0.7200 0.039 Uiso 1 1 calc R U . . .
H25 H 0.8713 0.0327 0.7017 0.039 Uiso 1 1 calc R U . . .
H24 H 0.7931 0.1022 0.6638 0.039 Uiso 1 1 calc R U . . .
C23 C 0.9937(3) 0.1822(2) 0.73064(18) 0.0228(8) Uani 1 1 d . . . . .
H26 H 0.9730 0.2109 0.6907 0.034 Uiso 1 1 calc R U . . .
H27 H 1.0602 0.1395 0.7214 0.034 Uiso 1 1 calc R U . . .
H28 H 1.0327 0.2214 0.7632 0.034 Uiso 1 1 calc R U . . .
C24 C 0.8856(3) 0.1056(2) 0.82495(17) 0.0177(8) Uani 1 1 d . . . . .
H29 H 0.9068 0.0467 0.8201 0.021 Uiso 1 1 calc R U . . .
H36 H 0.9646 0.1346 0.8470 0.021 Uiso 1 1 calc R U . . .
C25 C 0.7524(3) 0.11630(19) 0.86555(17) 0.0141(7) Uani 1 1 d . . . . .
C26 C 0.6550(3) 0.03741(19) 0.86017(18) 0.0203(8) Uani 1 1 d . . . . .
H31 H 0.5750 0.0449 0.8881 0.031 Uiso 1 1 calc R U . . .
H32 H 0.7055 -0.0104 0.8740 0.031 Uiso 1 1 calc R U . . .
H30 H 0.6239 0.0287 0.8151 0.031 Uiso 1 1 calc R U . . .
C27 C 0.7914(4) 0.1309(2) 0.93871(17) 0.0217(8) Uani 1 1 d . . . . .
H34 H 0.8487 0.1811 0.9439 0.033 Uiso 1 1 calc R U . . .
H35 H 0.8426 0.0842 0.9540 0.033 Uiso 1 1 calc R U . . .
H33 H 0.7074 0.1367 0.9641 0.033 Uiso 1 1 calc R U . . .
B7 B 0.4733(4) 0.2044(2) 0.9346(2) 0.0156(8) Uani 1 1 d . . . . .
C29 C 0.3859(4) 0.2521(2) 1.04816(19) 0.0335(10) Uani 1 1 d . . . . .
H38 H 0.2992 0.2276 1.0311 0.050 Uiso 1 1 calc R U . . .
H39 H 0.3727 0.3100 1.0598 0.050 Uiso 1 1 calc R U . . .
H37 H 0.4146 0.2230 1.0867 0.050 Uiso 1 1 calc R U . . .
C30 C 0.6122(4) 0.3019(2) 1.01182(19) 0.0275(9) Uani 1 1 d . . . . .
H42 H 0.6730 0.3026 0.9742 0.041 Uiso 1 1 calc R U . . .
H41 H 0.6629 0.2831 1.0497 0.041 Uiso 1 1 calc R U . . .
H40 H 0.5794 0.3573 1.0209 0.041 Uiso 1 1 calc R U . . .
C31 C 0.3236(4) 0.0827(2) 0.9798(2) 0.0384(11) Uani 1 1 d . . . . .
H43 H 0.2269 0.0926 0.9894 0.058 Uiso 1 1 calc R U . . .
H44 H 0.3799 0.0941 1.0189 0.058 Uiso 1 1 calc R U . . .
H45 H 0.3336 0.0254 0.9656 0.058 Uiso 1 1 calc R U . . .
C32 C 0.3118(4) 0.1104(2) 0.8639(2) 0.0317(10) Uani 1 1 d . . . . .
H47 H 0.3515 0.1441 0.8299 0.048 Uiso 1 1 calc R U . . .
H48 H 0.2117 0.1162 0.8643 0.048 Uiso 1 1 calc R U . . .
H46 H 0.3334 0.0528 0.8554 0.048 Uiso 1 1 calc R U . . .
C33 C -0.1618(3) 0.62046(19) 0.59460(17) 0.0148(7) Uani 1 1 d . . . . .
C34 C -0.3022(4) 0.6398(2) 0.59865(19) 0.0245(9) Uani 1 1 d . . . . .
H49 H -0.3348 0.6670 0.6366 0.029 Uiso 1 1 calc R U . . .
C35 C -0.3956(4) 0.6192(2) 0.5468(2) 0.0324(10) Uani 1 1 d . . . . .
H50 H -0.4897 0.6328 0.5502 0.039 Uiso 1 1 calc R U . . .
C36 C -0.3482(4) 0.5787(2) 0.4906(2) 0.0303(10) Uani 1 1 d . . . . .
H51 H -0.4104 0.5644 0.4561 0.036 Uiso 1 1 calc R U . . .
C37 C -0.2089(4) 0.5593(2) 0.4856(2) 0.0321(10) Uani 1 1 d . . . . .
H52 H -0.1768 0.5324 0.4475 0.039 Uiso 1 1 calc R U . . .
C38 C -0.1163(4) 0.5797(2) 0.53731(19) 0.0241(9) Uani 1 1 d . . . . .
H53 H -0.0223 0.5659 0.5336 0.029 Uiso 1 1 calc R U . . .
C7 C 0.1943(3) 0.81005(18) 0.67527(16) 0.0117(7) Uani 1 1 d . . . . .
C40 C 0.2546(3) 0.89460(19) 0.65201(17) 0.0167(7) Uani 1 1 d . . . . .
C41 C 0.3418(3) 0.92824(19) 0.71226(17) 0.0171(8) Uani 1 1 d . . . . .
H55 H 0.4248 0.9589 0.6978 0.020 Uiso 1 1 calc R U . . .
H54 H 0.2865 0.9655 0.7396 0.020 Uiso 1 1 calc R U . . .
C42 C 0.3838(3) 0.85219(19) 0.75131(18) 0.0172(8) Uani 1 1 d . . . . .
C43 C 0.3892(4) 0.8694(2) 0.82573(19) 0.0335(10) Uani 1 1 d . . . . .
H57 H 0.3063 0.8980 0.8391 0.050 Uiso 1 1 calc R U . . .
H58 H 0.4708 0.9037 0.8369 0.050 Uiso 1 1 calc R U . . .
H56 H 0.3939 0.8173 0.8481 0.050 Uiso 1 1 calc R U . . .
C44 C 0.2184(3) 0.72713(19) 0.77673(16) 0.0117(5) Uani 1 1 d . . . . .
C45 C 0.1076(3) 0.74492(19) 0.82116(16) 0.0117(5) Uani 1 1 d . . . . .
C46 C 0.0637(3) 0.6826(2) 0.86387(17) 0.0189(8) Uani 1 1 d . . . . .
H59 H -0.0097 0.6927 0.8928 0.023 Uiso 1 1 calc R U . . .
C47 C 0.1276(4) 0.6063(2) 0.86381(17) 0.0188(8) Uani 1 1 d . . . . .
H60 H 0.0981 0.5658 0.8932 0.023 Uiso 1 1 calc R U . . .
C48 C 0.2346(3) 0.58962(19) 0.82072(17) 0.0172(8) Uani 1 1 d . . . . .
H68 H 0.2768 0.5378 0.8214 0.021 Uiso 1 1 calc R U . . .
C49 C 0.2815(3) 0.64896(19) 0.77589(16) 0.0120(7) Uani 1 1 d . . . . .
C50 C 0.3985(3) 0.62438(19) 0.72923(17) 0.0158(7) Uani 1 1 d . . . . .
H67 H 0.4199 0.6719 0.7010 0.019 Uiso 1 1 calc R U . . .
C51 C 0.3556(4) 0.5484(2) 0.68438(18) 0.0230(8) Uani 1 1 d . . . . .
H62 H 0.3337 0.5013 0.7112 0.035 Uiso 1 1 calc R U . . .
H63 H 0.4318 0.5350 0.6555 0.035 Uiso 1 1 calc R U . . .
H61 H 0.2746 0.5615 0.6584 0.035 Uiso 1 1 calc R U . . .
C52 C 0.5327(3) 0.6047(2) 0.76881(18) 0.0221(8) Uani 1 1 d . . . . .
H66 H 0.5542 0.6498 0.8000 0.033 Uiso 1 1 calc R U . . .
H65 H 0.6097 0.5983 0.7389 0.033 Uiso 1 1 calc R U . . .
H64 H 0.5177 0.5537 0.7921 0.033 Uiso 1 1 calc R U . . .
C53 C 0.0366(3) 0.8296(2) 0.82580(16) 0.0173(7) Uani 1 1 d . . . . .
H69 H 0.0871 0.8682 0.7970 0.021 Uiso 1 1 calc R U . . .
C54 C 0.0433(4) 0.8666(2) 0.89674(18) 0.0265(9) Uani 1 1 d . . . . .
H70 H -0.0121 0.8320 0.9251 0.040 Uiso 1 1 calc R U . . .
H71 H 0.0072 0.9221 0.8973 0.040 Uiso 1 1 calc R U . . .
H72 H 0.1391 0.8688 0.9122 0.040 Uiso 1 1 calc R U . . .
C55 C -0.1184(4) 0.8230(2) 0.80241(19) 0.0280(9) Uani 1 1 d . . . . .
H74 H -0.1230 0.8022 0.7574 0.042 Uiso 1 1 calc R U . . .
H75 H -0.1588 0.8774 0.8052 0.042 Uiso 1 1 calc R U . . .
H73 H -0.1698 0.7854 0.8301 0.042 Uiso 1 1 calc R U . . .
C56 C 0.5261(4) 0.8199(2) 0.7286(2) 0.0344(11) Uani 1 1 d . . . . .
H77 H 0.5523 0.7741 0.7554 0.052 Uiso 1 1 calc R U . . .
H76 H 0.5960 0.8642 0.7331 0.052 Uiso 1 1 calc R U . . .
H78 H 0.5191 0.8013 0.6831 0.052 Uiso 1 1 calc R U . . .
C57 C 0.3397(4) 0.8863(3) 0.58905(19) 0.0380(11) Uani 1 1 d . . . . .
H79 H 0.3782 0.9402 0.5780 0.057 Uiso 1 1 calc R U . . .
H81 H 0.2800 0.8650 0.5535 0.057 Uiso 1 1 calc R U . . .
H80 H 0.4147 0.8484 0.5959 0.057 Uiso 1 1 calc R U . . .
C58 C 0.1351(4) 0.9558(2) 0.6394(2) 0.0306(10) Uani 1 1 d . . . . .
H82 H 0.0748 0.9579 0.6772 0.046 Uiso 1 1 calc R U . . .
H84 H 0.0816 0.9368 0.6010 0.046 Uiso 1 1 calc R U . . .
H83 H 0.1745 1.0106 0.6321 0.046 Uiso 1 1 calc R U . . .
B6 B 0.0305(4) 0.7755(2) 0.55733(19) 0.0152(8) Uani 1 1 d . . . . .
C60 C 0.2353(4) 0.6907(2) 0.51914(18) 0.0276(9) Uani 1 1 d . . . . .
H87 H 0.2606 0.6976 0.5651 0.041 Uiso 1 1 calc R U . . .
H86 H 0.3091 0.7137 0.4925 0.041 Uiso 1 1 calc R U . . .
H85 H 0.2215 0.6322 0.5081 0.041 Uiso 1 1 calc R U . . .
C61 C 0.0593(4) 0.7175(3) 0.43916(19) 0.0467(13) Uani 1 1 d . . . . .
H89 H -0.0372 0.7325 0.4345 0.070 Uiso 1 1 calc R U . . .
H88 H 0.0682 0.6590 0.4284 0.070 Uiso 1 1 calc R U . . .
H90 H 0.1161 0.7499 0.4097 0.070 Uiso 1 1 calc R U . . .
C62 C -0.1854(4) 0.8537(2) 0.5915(2) 0.0341(10) Uani 1 1 d . . . . .
H91 H -0.1650 0.8281 0.6328 0.051 Uiso 1 1 calc R U . . .
H92 H -0.2783 0.8368 0.5767 0.051 Uiso 1 1 calc R U . . .
H93 H -0.1799 0.9135 0.5975 0.051 Uiso 1 1 calc R U . . .
C63 C -0.1016(5) 0.8723(3) 0.4798(2) 0.0514(13) Uani 1 1 d . . . . .
H95 H -0.0193 0.8652 0.4533 0.077 Uiso 1 1 calc R U . . .
H94 H -0.1140 0.9308 0.4892 0.077 Uiso 1 1 calc R U . . .
H96 H -0.1824 0.8495 0.4560 0.077 Uiso 1 1 calc R U . . .
B1 B 0.0819(4) 0.7591(2) 0.63753(19) 0.0128(8) Uani 1 1 d . . . . .

loop_
_atom_site_aniso_label
_atom_site_aniso_U_11
_atom_site_aniso_U_22
_atom_site_aniso_U_33
_atom_site_aniso_U_23
_atom_site_aniso_U_13
_atom_site_aniso_U_12
Te1 0.02203(14) 0.01760(12) 0.01210(13) 0.00568(10) 0.00893(10) 0.00663(9)
Te2 0.01914(13) 0.01708(12) 0.00875(13) 0.00239(9) -0.00179(9) -0.00583(9)
N1 0.0093(14) 0.0127(13) 0.0092(15) 0.0001(11) 0.0010(11) 0.0013(10)
N2 0.0253(17) 0.0277(16) 0.0089(16) 0.0030(13) 0.0029(13) 0.0071(13)
N3 0.0182(16) 0.0212(15) 0.0182(17) 0.0082(13) 0.0070(13) 0.0003(12)
N4 0.0132(14) 0.0099(13) 0.0110(15) 0.0006(11) -0.0004(11) -0.0009(10)
N5 0.0222(17) 0.0368(18) 0.0066(16) 0.0008(14) -0.0001(12) -0.0040(14)
N6 0.0310(19) 0.0251(17) 0.0157(18) 0.0024(14) -0.0074(14) 0.0042(14)
C1 0.0183(18) 0.0204(17) 0.0048(17) 0.0060(14) 0.0057(13) 0.0091(14)
C2 0.036(2) 0.0187(18) 0.014(2) 0.0018(16) 0.0029(16) 0.0055(16)
C3 0.070(3) 0.025(2) 0.017(2) 0.0040(18) 0.019(2) 0.017(2)
C4 0.057(3) 0.039(2) 0.031(3) 0.020(2) 0.031(2) 0.028(2)
C5 0.023(2) 0.048(3) 0.041(3) 0.028(2) 0.0172(19) 0.0092(19)
C6 0.022(2) 0.028(2) 0.023(2) 0.0097(17) 0.0036(16) 0.0042(16)
B3 0.018(2) 0.0136(18) 0.008(2) 0.0016(15) -0.0025(15) 0.0002(15)
C79 0.0122(17) 0.0139(16) 0.0077(18) 0.0033(13) -0.0012(13) -0.0047(12)
C9 0.0145(17) 0.0127(15) 0.0076(17) 0.0004(13) 0.0057(13) 0.0026(12)
C10 0.0092(16) 0.0152(16) 0.0121(18) -0.0029(14) 0.0035(13) 0.0000(12)
C11 0.0131(18) 0.0245(18) 0.0093(18) 0.0001(15) 0.0029(14) 0.0004(14)
C12 0.0175(18) 0.0181(17) 0.0129(19) 0.0038(15) 0.0041(14) 0.0045(14)
C13 0.0156(18) 0.0169(17) 0.0123(19) 0.0009(14) 0.0033(14) -0.0008(13)
C14 0.0127(17) 0.0205(17) 0.0076(18) 0.0004(14) 0.0034(13) -0.0007(13)
C15 0.0179(19) 0.0210(18) 0.013(2) 0.0032(15) -0.0028(14) -0.0034(14)
C16 0.0174(19) 0.027(2) 0.024(2) 0.0036(17) -0.0052(16) -0.0041(15)
C17 0.032(2) 0.028(2) 0.019(2) -0.0082(17) -0.0056(17) -0.0069(16)
C18 0.0164(18) 0.0203(17) 0.0119(19) 0.0041(15) -0.0012(14) -0.0022(14)
C19 0.028(2) 0.035(2) 0.018(2) -0.0075(18) -0.0029(17) -0.0049(17)
C20 0.017(2) 0.038(2) 0.024(2) 0.0007(18) 0.0023(16) -0.0050(16)
C21 0.0114(17) 0.0186(17) 0.0157(19) 0.0015(15) 0.0033(14) 0.0057(13)
C22 0.023(2) 0.031(2) 0.024(2) -0.0104(18) 0.0031(16) 0.0095(16)
C23 0.0173(19) 0.031(2) 0.022(2) 0.0100(17) 0.0116(15) 0.0079(15)
C24 0.0163(18) 0.0188(17) 0.018(2) 0.0036(15) 0.0051(15) 0.0021(14)
C25 0.0162(18) 0.0135(16) 0.0130(19) 0.0030(14) 0.0053(14) 0.0011(13)
C26 0.021(2) 0.0178(18) 0.023(2) 0.0051(16) 0.0087(16) 0.0017(14)
C27 0.024(2) 0.0278(19) 0.014(2) 0.0049(16) -0.0009(15) 0.0075(15)
B7 0.014(2) 0.021(2) 0.013(2) 0.0080(17) 0.0047(16) 0.0068(15)
C29 0.047(3) 0.043(2) 0.012(2) 0.0073(19) 0.0110(18) 0.017(2)
C30 0.042(3) 0.025(2) 0.016(2) -0.0001(17) -0.0076(18) 0.0054(17)
C31 0.040(3) 0.030(2) 0.046(3) 0.017(2) 0.020(2) -0.0047(19)
C32 0.022(2) 0.027(2) 0.046(3) -0.001(2) 0.0017(19) -0.0026(16)
C33 0.0185(18) 0.0136(16) 0.0123(19) 0.0020(14) -0.0039(14) -0.0020(13)
C34 0.021(2) 0.028(2) 0.024(2) 0.0007(17) 0.0033(16) -0.0010(16)
C35 0.015(2) 0.038(2) 0.044(3) 0.012(2) -0.0113(18) -0.0039(17)
C36 0.041(3) 0.025(2) 0.024(2) 0.0060(18) -0.0223(19) -0.0101(18)
C37 0.044(3) 0.031(2) 0.020(2) -0.0084(18) -0.0108(19) -0.0023(19)
C38 0.024(2) 0.029(2) 0.019(2) -0.0028(17) -0.0080(16) 0.0023(16)
C7 0.0134(17) 0.0137(16) 0.0083(17) 0.0005(13) 0.0046(13) 0.0033(13)
C40 0.0214(19) 0.0156(17) 0.013(2) 0.0046(15) -0.0014(14) -0.0054(14)
C41 0.0170(18) 0.0145(16) 0.019(2) 0.0026(15) -0.0009(15) -0.0058(13)
C42 0.0185(19) 0.0127(16) 0.020(2) 0.0031(15) -0.0090(15) -0.0057(13)
C43 0.045(3) 0.029(2) 0.025(3) 0.0088(19) -0.021(2) -0.0180(18)
C44 0.0151(13) 0.0153(11) 0.0043(12) -0.0023(9) -0.0027(9) -0.0024(9)
C45 0.0151(13) 0.0153(11) 0.0043(12) -0.0023(9) -0.0027(9) -0.0024(9)
C46 0.0175(19) 0.0291(19) 0.0100(19) -0.0009(16) 0.0019(14) -0.0009(15)
C47 0.026(2) 0.0224(18) 0.0082(19) 0.0082(15) -0.0010(15) -0.0058(15)
C48 0.0203(19) 0.0141(16) 0.017(2) 0.0026(15) -0.0024(15) 0.0007(14)
C49 0.0118(17) 0.0141(16) 0.0099(18) -0.0017(14) -0.0050(13) -0.0015(13)
C50 0.0131(18) 0.0154(16) 0.019(2) 0.0013(15) 0.0017(14) 0.0005(13)
C51 0.023(2) 0.0236(19) 0.022(2) -0.0094(17) 0.0036(16) 0.0044(15)
C52 0.020(2) 0.0213(18) 0.025(2) 0.0023(16) 0.0015(16) 0.0011(15)
C53 0.0210(19) 0.0219(18) 0.0088(19) -0.0031(15) 0.0005(14) 0.0031(14)
C54 0.034(2) 0.030(2) 0.015(2) -0.0077(17) -0.0007(17) 0.0084(17)
C55 0.025(2) 0.035(2) 0.024(2) -0.0061(18) -0.0010(17) 0.0139(17)
C56 0.019(2) 0.0192(19) 0.065(3) 0.006(2) -0.010(2) -0.0083(16)
C57 0.046(3) 0.049(3) 0.017(2) -0.001(2) 0.0104(19) -0.028(2)
C58 0.041(3) 0.0145(18) 0.036(3) 0.0064(18) -0.021(2) -0.0022(16)
B6 0.022(2) 0.0170(19) 0.007(2) 0.0022(16) 0.0006(16) -0.0059(16)
C60 0.035(2) 0.032(2) 0.017(2) -0.0015(17) 0.0082(17) 0.0056(17)
C61 0.039(3) 0.088(4) 0.013(2) -0.008(2) 0.0007(19) 0.013(2)
C62 0.027(2) 0.034(2) 0.043(3) 0.011(2) 0.0027(19) 0.0089(17)
C63 0.062(3) 0.060(3) 0.034(3) 0.015(3) -0.007(2) 0.014(3)
B1 0.0109(19) 0.0140(18) 0.014(2) -0.0001(16) 0.0045(15) 0.0017(14)

loop_
_atom_type_symbol
_atom_type_description
_atom_type_scat_dispersion_real
_atom_type_scat_dispersion_imag
_atom_type_scat_source
C C 0.0033 0.0016 'International Tables Vol C Tables 4.2.6.8 and 6.1.1.4'
H H 0.0000 0.0000 'International Tables Vol C Tables 4.2.6.8 and 6.1.1.4'
N N 0.0061 0.0033 'International Tables Vol C Tables 4.2.6.8 and 6.1.1.4'
B B 0.0013 0.0007 'International Tables Vol C Tables 4.2.6.8 and 6.1.1.4'
Te Te -0.5308 1.6751 'International Tables Vol C Tables 4.2.6.8 and 6.1.1.4'

loop_
_geom_angle_atom_site_label_1
_geom_angle_atom_site_label_2
_geom_angle_atom_site_label_3
_geom_angle
_geom_angle_site_symmetry_1
_geom_angle_site_symmetry_3
_geom_angle_publ_flag
C1 Te1 B3 98.55(13) . . ?
C33 Te2 B1 97.75(13) . . ?
C79 N1 C9 123.7(3) . . ?
C79 N1 C21 114.8(2) . . ?
C9 N1 C21 121.5(3) . . ?
B7 N2 C30 122.0(3) . . ?
B7 N2 C29 124.3(3) . . ?
C30 N2 C29 112.2(3) . . ?
B7 N3 C32 122.8(3) . . ?
B7 N3 C31 125.5(3) . . ?
C32 N3 C31 111.4(3) . . ?
C7 N4 C44 123.7(3) . . ?
C7 N4 C42 114.2(3) . . ?
C44 N4 C42 121.7(3) . . ?
B6 N5 C61 127.0(3) . . ?
B6 N5 C60 122.5(3) . . ?
C61 N5 C60 109.9(3) . . ?
B6 N6 C62 123.2(3) . . ?
B6 N6 C63 124.1(3) . . ?
C62 N6 C63 112.1(3) . . ?
C6 C1 C2 119.0(3) . . ?
C6 C1 Te1 122.3(3) . . ?
C2 C1 Te1 118.5(2) . . ?
C3 C2 C1 120.6(4) . . ?
C3 C2 H5 119.7 . . ?
C1 C2 H5 119.7 . . ?
C4 C3 C2 119.7(4) . . ?
C4 C3 H1 120.2 . . ?
C2 C3 H1 120.2 . . ?
C3 C4 C5 121.1(4) . . ?
C3 C4 H2 119.5 . . ?
C5 C4 H2 119.5 . . ?
C4 C5 C6 119.0(4) . . ?
C4 C5 H3 120.5 . . ?
C6 C5 H3 120.5 . . ?
C1 C6 C5 120.6(4) . . ?
C1 C6 H4 119.7 . . ?
C5 C6 H4 119.7 . . ?
C79 B3 B7 126.4(3) . . ?
C79 B3 Te1 122.9(2) . . ?
B7 B3 Te1 110.7(2) . . ?
N1 C79 B3 130.6(3) . . ?
N1 C79 C25 107.6(3) . . ?
B3 C79 C25 121.8(3) . . ?
C10 C9 C14 121.1(3) . . ?
C10 C9 N1 120.3(3) . . ?
C14 C9 N1 118.6(3) . . ?
C11 C10 C9 118.0(3) . . ?
C11 C10 C18 117.0(3) . . ?
C9 C10 C18 125.0(3) . . ?
C12 C11 C10 121.5(3) . . ?
C12 C11 H15 119.2 . . ?
C10 C11 H15 119.2 . . ?
C13 C12 C11 119.6(3) . . ?
C13 C12 H14 120.2 . . ?
C11 C12 H14 120.2 . . ?
C12 C13 C14 122.0(3) . . ?
C12 C13 H6 119.0 . . ?
C14 C13 H6 119.0 . . ?
C13 C14 C9 117.8(3) . . ?
C13 C14 C15 117.8(3) . . ?
C9 C14 C15 124.4(3) . . ?
C14 C15 C17 111.2(3) . . ?
C14 C15 C16 111.4(3) . . ?
C17 C15 C16 109.3(3) . . ?
C14 C15 H10 108.3 . . ?
C17 C15 H10 108.3 . . ?
C16 C15 H10 108.3 . . ?
C15 C16 H8 109.5 . . ?
C15 C16 H9 109.5 . . ?
H8 C16 H9 109.5 . . ?
C15 C16 H7 109.5 . . ?
H8 C16 H7 109.5 . . ?
H9 C16 H7 109.5 . . ?
C15 C17 H11 109.5 . . ?
C15 C17 H13 109.5 . . ?
H11 C17 H13 109.5 . . ?
C15 C17 H12 109.5 . . ?
H11 C17 H12 109.5 . . ?
H13 C17 H12 109.5 . . ?
C19 C18 C10 111.6(3) . . ?
C19 C18 C20 108.5(3) . . ?
C10 C18 C20 112.0(3) . . ?
C19 C18 H19 108.2 . . ?
C10 C18 H19 108.2 . . ?
C20 C18 H19 108.2 . . ?
C18 C19 H18 109.5 . . ?
C18 C19 H17 109.5 . . ?
H18 C19 H17 109.5 . . ?
C18 C19 H16 109.5 . . ?
H18 C19 H16 109.5 . . ?
H17 C19 H16 109.5 . . ?
C18 C20 H22 109.5 . . ?
C18 C20 H21 109.5 . . ?
H22 C20 H21 109.5 . . ?
C18 C20 H20 109.5 . . ?
H22 C20 H20 109.5 . . ?
H21 C20 H20 109.5 . . ?
N1 C21 C23 113.9(3) . . ?
N1 C21 C22 111.5(3) . . ?
C23 C21 C22 108.2(3) . . ?
N1 C21 C24 100.0(3) . . ?
C23 C21 C24 110.6(3) . . ?
C22 C21 C24 112.5(3) . . ?
C21 C22 H23 109.5 . . ?
C21 C22 H25 109.5 . . ?
H23 C22 H25 109.5 . . ?
C21 C22 H24 109.5 . . ?
H23 C22 H24 109.5 . . ?
H25 C22 H24 109.5 . . ?
C21 C23 H26 109.5 . . ?
C21 C23 H27 109.5 . . ?
H26 C23 H27 109.5 . . ?
C21 C23 H28 109.5 . . ?
H26 C23 H28 109.5 . . ?
H27 C23 H28 109.5 . . ?
C25 C24 C21 107.7(3) . . ?
C25 C24 H29 110.2 . . ?
C21 C24 H29 110.2 . . ?
C25 C24 H36 110.2 . . ?
C21 C24 H36 110.2 . . ?
H29 C24 H36 108.5 . . ?
C24 C25 C27 109.7(3) . . ?
C24 C25 C79 103.0(3) . . ?
C27 C25 C79 114.2(3) . . ?
C24 C25 C26 111.6(3) . . ?
C27 C25 C26 107.6(3) . . ?
C79 C25 C26 110.8(3) . . ?
C25 C26 H31 109.5 . . ?
C25 C26 H32 109.5 . . ?
H31 C26 H32 109.5 . . ?
C25 C26 H30 109.5 . . ?
H31 C26 H30 109.5 . . ?
H32 C26 H30 109.5 . . ?
C25 C27 H34 109.5 . . ?
C25 C27 H35 109.5 . . ?
H34 C27 H35 109.5 . . ?
C25 C27 H33 109.5 . . ?
H34 C27 H33 109.5 . . ?
H35 C27 H33 109.5 . . ?
N2 B7 N3 119.4(3) . . ?
N2 B7 B3 121.7(3) . . ?
N3 B7 B3 118.8(3) . . ?
N2 C29 H38 109.5 . . ?
N2 C29 H39 109.5 . . ?
H38 C29 H39 109.5 . . ?
N2 C29 H37 109.5 . . ?
H38 C29 H37 109.5 . . ?
H39 C29 H37 109.5 . . ?
N2 C30 H42 109.5 . . ?
N2 C30 H41 109.5 . . ?
H42 C30 H41 109.5 . . ?
N2 C30 H40 109.5 . . ?
H42 C30 H40 109.5 . . ?
H41 C30 H40 109.5 . . ?
N3 C31 H43 109.5 . . ?
N3 C31 H44 109.5 . . ?
H43 C31 H44 109.5 . . ?
N3 C31 H45 109.5 . . ?
H43 C31 H45 109.5 . . ?
H44 C31 H45 109.5 . . ?
N3 C32 H47 109.5 . . ?
N3 C32 H48 109.5 . . ?
H47 C32 H48 109.5 . . ?
N3 C32 H46 109.5 . . ?
H47 C32 H46 109.5 . . ?
H48 C32 H46 109.5 . . ?
C34 C33 C38 118.1(3) . . ?
C34 C33 Te2 120.7(3) . . ?
C38 C33 Te2 121.1(2) . . ?
C33 C34 C35 121.0(4) . . ?
C33 C34 H49 119.5 . . ?
C35 C34 H49 119.5 . . ?
C36 C35 C34 119.8(4) . . ?
C36 C35 H50 120.1 . . ?
C34 C35 H50 120.1 . . ?
C37 C36 C35 120.0(4) . . ?
C37 C36 H51 120.0 . . ?
C35 C36 H51 120.0 . . ?
C36 C37 C38 120.1(4) . . ?
C36 C37 H52 119.9 . . ?
C38 C37 H52 119.9 . . ?
C37 C38 C33 120.9(3) . . ?
C37 C38 H53 119.5 . . ?
C33 C38 H53 119.5 . . ?
N4 C7 B1 129.1(3) . . ?
N4 C7 C40 107.4(3) . . ?
B1 C7 C40 123.5(3) . . ?
C57 C40 C7 113.0(3) . . ?
C57 C40 C41 113.4(3) . . ?
C7 C40 C41 103.4(3) . . ?
C57 C40 C58 108.2(3) . . ?
C7 C40 C58 110.5(3) . . ?
C41 C40 C58 108.3(3) . . ?
C42 C41 C40 106.8(3) . . ?
C42 C41 H55 110.4 . . ?
C40 C41 H55 110.4 . . ?
C42 C41 H54 110.4 . . ?
C40 C41 H54 110.4 . . ?
H55 C41 H54 108.6 . . ?
N4 C42 C43 110.7(3) . . ?
N4 C42 C41 100.5(2) . . ?
C43 C42 C41 113.1(3) . . ?
N4 C42 C56 112.2(3) . . ?
C43 C42 C56 109.2(3) . . ?
C41 C42 C56 111.1(3) . . ?
C42 C43 H57 109.5 . . ?
C42 C43 H58 109.5 . . ?
H57 C43 H58 109.5 . . ?
C42 C43 H56 109.5 . . ?
H57 C43 H56 109.5 . . ?
H58 C43 H56 109.5 . . ?
C49 C44 C45 120.8(3) . . ?
C49 C44 N4 121.0(3) . . ?
C45 C44 N4 118.2(3) . . ?
C46 C45 C44 118.2(3) . . ?
C46 C45 C53 118.3(3) . . ?
C44 C45 C53 123.4(3) . . ?
C47 C46 C45 120.9(3) . . ?
C47 C46 H59 119.5 . . ?
C45 C46 H59 119.5 . . ?
C48 C47 C46 120.5(3) . . ?
C48 C47 H60 119.8 . . ?
C46 C47 H60 119.8 . . ?
C47 C48 C49 121.3(3) . . ?
C47 C48 H68 119.4 . . ?
C49 C48 H68 119.4 . . ?
C48 C49 C44 118.3(3) . . ?
C48 C49 C50 117.6(3) . . ?
C44 C49 C50 124.1(3) . . ?
C49 C50 C51 111.9(3) . . ?
C49 C50 C52 110.5(3) . . ?
C51 C50 C52 109.4(3) . . ?
C49 C50 H67 108.3 . . ?
C51 C50 H67 108.3 . . ?
C52 C50 H67 108.3 . . ?
C50 C51 H62 109.5 . . ?
C50 C51 H63 109.5 . . ?
H62 C51 H63 109.5 . . ?
C50 C51 H61 109.5 . . ?
H62 C51 H61 109.5 . . ?
H63 C51 H61 109.5 . . ?
C50 C52 H66 109.5 . . ?
C50 C52 H65 109.5 . . ?
H66 C52 H65 109.5 . . ?
C50 C52 H64 109.5 . . ?
H66 C52 H64 109.5 . . ?
H65 C52 H64 109.5 . . ?
C45 C53 C54 111.3(3) . . ?
C45 C53 C55 111.8(3) . . ?
C54 C53 C55 109.1(3) . . ?
C45 C53 H69 108.2 . . ?
C54 C53 H69 108.2 . . ?
C55 C53 H69 108.2 . . ?
C53 C54 H70 109.5 . . ?
C53 C54 H71 109.5 . . ?
H70 C54 H71 109.5 . . ?
C53 C54 H72 109.5 . . ?
H70 C54 H72 109.5 . . ?
H71 C54 H72 109.5 . . ?
C53 C55 H74 109.5 . . ?
C53 C55 H75 109.5 . . ?
H74 C55 H75 109.5 . . ?
C53 C55 H73 109.5 . . ?
H74 C55 H73 109.5 . . ?
H75 C55 H73 109.5 . . ?
C42 C56 H77 109.5 . . ?
C42 C56 H76 109.5 . . ?
H77 C56 H76 109.5 . . ?
C42 C56 H78 109.5 . . ?
H77 C56 H78 109.5 . . ?
H76 C56 H78 109.5 . . ?
C40 C57 H79 109.5 . . ?
C40 C57 H81 109.5 . . ?
H79 C57 H81 109.5 . . ?
C40 C57 H80 109.5 . . ?
H79 C57 H80 109.5 . . ?
H81 C57 H80 109.5 . . ?
C40 C58 H82 109.5 . . ?
C40 C58 H84 109.5 . . ?
H82 C58 H84 109.5 . . ?
C40 C58 H83 109.5 . . ?
H82 C58 H83 109.5 . . ?
H84 C58 H83 109.5 . . ?
N5 B6 N6 121.5(3) . . ?
N5 B6 B1 117.2(3) . . ?
N6 B6 B1 121.2(3) . . ?
N5 C60 H87 109.5 . . ?
N5 C60 H86 109.5 . . ?
H87 C60 H86 109.5 . . ?
N5 C60 H85 109.5 . . ?
H87 C60 H85 109.5 . . ?
H86 C60 H85 109.5 . . ?
N5 C61 H89 109.5 . . ?
N5 C61 H88 109.5 . . ?
H89 C61 H88 109.5 . . ?
N5 C61 H90 109.5 . . ?
H89 C61 H90 109.5 . . ?
H88 C61 H90 109.5 . . ?
N6 C62 H91 109.5 . . ?
N6 C62 H92 109.5 . . ?
H91 C62 H92 109.5 . . ?
N6 C62 H93 109.5 . . ?
H91 C62 H93 109.5 . . ?
H92 C62 H93 109.5 . . ?
N6 C63 H95 109.5 . . ?
N6 C63 H94 109.5 . . ?
H95 C63 H94 109.5 . . ?
N6 C63 H96 109.5 . . ?
H95 C63 H96 109.5 . . ?
H94 C63 H96 109.5 . . ?
C7 B1 B6 125.0(3) . . ?
C7 B1 Te2 123.6(2) . . ?
B6 B1 Te2 111.2(2) . . ?

loop_
_geom_bond_atom_site_label_1
_geom_bond_atom_site_label_2
_geom_bond_distance
_geom_bond_site_symmetry_2
_geom_bond_publ_flag
Te1 C1 2.133(3) . ?
Te1 B3 2.199(4) . ?
Te2 C33 2.129(3) . ?
Te2 B1 2.196(4) . ?
N1 C79 1.371(4) . ?
N1 C9 1.455(4) . ?
N1 C21 1.504(4) . ?
N2 B7 1.430(5) . ?
N2 C30 1.443(4) . ?
N2 C29 1.455(4) . ?
N3 B7 1.434(5) . ?
N3 C32 1.441(5) . ?
N3 C31 1.461(4) . ?
N4 C7 1.379(4) . ?
N4 C44 1.439(4) . ?
N4 C42 1.511(4) . ?
N5 B6 1.416(5) . ?
N5 C61 1.440(5) . ?
N5 C60 1.458(4) . ?
N6 B6 1.432(5) . ?
N6 C62 1.440(5) . ?
N6 C63 1.484(5) . ?
C1 C6 1.375(5) . ?
C1 C2 1.389(5) . ?
C2 C3 1.383(5) . ?
C2 H5 0.9300 . ?
C3 C4 1.358(6) . ?
C3 H1 0.9300 . ?
C4 C5 1.385(6) . ?
C4 H2 0.9300 . ?
C5 C6 1.392(5) . ?
C5 H3 0.9300 . ?
C6 H4 0.9300 . ?
B3 C79 1.504(5) . ?
B3 B7 1.718(5) . ?
C79 C25 1.535(4) . ?
C9 C10 1.405(4) . ?
C9 C14 1.415(4) . ?
C10 C11 1.402(4) . ?
C10 C18 1.530(4) . ?
C11 C12 1.378(4) . ?
C11 H15 0.9300 . ?
C12 C13 1.378(4) . ?
C12 H14 0.9300 . ?
C13 C14 1.392(4) . ?
C13 H6 0.9300 . ?
C14 C15 1.517(4) . ?
C15 C17 1.533(5) . ?
C15 C16 1.544(5) . ?
C15 H10 0.9800 . ?
C16 H8 0.9600 . ?
C16 H9 0.9600 . ?
C16 H7 0.9600 . ?
C17 H11 0.9600 . ?
C17 H13 0.9600 . ?
C17 H12 0.9600 . ?
C18 C19 1.525(5) . ?
C18 C20 1.549(4) . ?
C18 H19 0.9800 . ?
C19 H18 0.9600 . ?
C19 H17 0.9600 . ?
C19 H16 0.9600 . ?
C20 H22 0.9600 . ?
C20 H21 0.9600 . ?
C20 H20 0.9600 . ?
C21 C23 1.520(4) . ?
C21 C22 1.529(5) . ?
C21 C24 1.531(5) . ?
C22 H23 0.9600 . ?
C22 H25 0.9600 . ?
C22 H24 0.9600 . ?
C23 H26 0.9600 . ?
C23 H27 0.9600 . ?
C23 H28 0.9600 . ?
C24 C25 1.528(4) . ?
C24 H29 0.9700 . ?
C24 H36 0.9700 . ?
C25 C27 1.530(5) . ?
C25 C26 1.545(4) . ?
C26 H31 0.9600 . ?
C26 H32 0.9600 . ?
C26 H30 0.9600 . ?
C27 H34 0.9600 . ?
C27 H35 0.9600 . ?
C27 H33 0.9600 . ?
C29 H38 0.9600 . ?
C29 H39 0.9600 . ?
C29 H37 0.9600 . ?
C30 H42 0.9600 . ?
C30 H41 0.9600 . ?
C30 H40 0.9600 . ?
C31 H43 0.9600 . ?
C31 H44 0.9600 . ?
C31 H45 0.9600 . ?
C32 H47 0.9600 . ?
C32 H48 0.9600 . ?
C32 H46 0.9600 . ?
C33 C34 1.383(5) . ?
C33 C38 1.391(5) . ?
C34 C35 1.394(5) . ?
C34 H49 0.9300 . ?
C35 C36 1.377(6) . ?
C35 H50 0.9300 . ?
C36 C37 1.374(5) . ?
C36 H51 0.9300 . ?
C37 C38 1.386(5) . ?
C37 H52 0.9300 . ?
C38 H53 0.9300 . ?
C7 B1 1.514(5) . ?
C7 C40 1.541(4) . ?
C40 C57 1.519(5) . ?
C40 C41 1.543(5) . ?
C40 C58 1.544(4) . ?
C41 C42 1.528(4) . ?
C41 H55 0.9700 . ?
C41 H54 0.9700 . ?
C42 C43 1.521(5) . ?
C42 C56 1.533(5) . ?
C43 H57 0.9600 . ?
C43 H58 0.9600 . ?
C43 H56 0.9600 . ?
C44 C49 1.401(4) . ?
C44 C45 1.421(4) . ?
C45 C46 1.395(4) . ?
C45 C53 1.530(4) . ?
C46 C47 1.377(4) . ?
C46 H59 0.9300 . ?
C47 C48 1.373(5) . ?
C47 H60 0.9300 . ?
C48 C49 1.397(4) . ?
C48 H68 0.9300 . ?
C49 C50 1.519(4) . ?
C50 C51 1.538(4) . ?
C50 C52 1.545(4) . ?
C50 H67 0.9800 . ?
C51 H62 0.9600 . ?
C51 H63 0.9600 . ?
C51 H61 0.9600 . ?
C52 H66 0.9600 . ?
C52 H65 0.9600 . ?
C52 H64 0.9600 . ?
C53 C54 1.535(4) . ?
C53 C55 1.546(4) . ?
C53 H69 0.9800 . ?
C54 H70 0.9600 . ?
C54 H71 0.9600 . ?
C54 H72 0.9600 . ?
C55 H74 0.9600 . ?
C55 H75 0.9600 . ?
C55 H73 0.9600 . ?
C56 H77 0.9600 . ?
C56 H76 0.9600 . ?
C56 H78 0.9600 . ?
C57 H79 0.9600 . ?
C57 H81 0.9600 . ?
C57 H80 0.9600 . ?
C58 H82 0.9600 . ?
C58 H84 0.9600 . ?
C58 H83 0.9600 . ?
B6 B1 1.717(5) . ?
C60 H87 0.9600 . ?
C60 H86 0.9600 . ?
C60 H85 0.9600 . ?
C61 H89 0.9600 . ?
C61 H88 0.9600 . ?
C61 H90 0.9600 . ?
C62 H91 0.9600 . ?
C62 H92 0.9600 . ?
C62 H93 0.9600 . ?
C63 H95 0.9600 . ?
C63 H94 0.9600 . ?
C63 H96 0.9600 . ?

loop_
_geom_torsion_atom_site_label_1
_geom_torsion_atom_site_label_2
_geom_torsion_atom_site_label_3
_geom_torsion_atom_site_label_4
_geom_torsion
_geom_torsion_site_symmetry_1
_geom_torsion_site_symmetry_2
_geom_torsion_site_symmetry_3
_geom_torsion_site_symmetry_4
_geom_torsion_publ_flag
C6 C1 C2 C3 1.1(5) . . . . ?
Te1 C1 C2 C3 176.9(3) . . . . ?
C1 C2 C3 C4 -0.5(6) . . . . ?
C2 C3 C4 C5 -0.2(6) . . . . ?
C3 C4 C5 C6 0.4(6) . . . . ?
C2 C1 C6 C5 -0.9(5) . . . . ?
Te1 C1 C6 C5 -176.6(3) . . . . ?
C4 C5 C6 C1 0.2(6) . . . . ?
C9 N1 C79 B3 2.6(5) . . . . ?
C21 N1 C79 B3 -176.3(3) . . . . ?
C9 N1 C79 C25 -178.4(3) . . . . ?
C21 N1 C79 C25 2.6(4) . . . . ?
B7 B3 C79 N1 169.9(3) . . . . ?
Te1 B3 C79 N1 -6.9(5) . . . . ?
B7 B3 C79 C25 -8.9(5) . . . . ?
Te1 B3 C79 C25 174.2(2) . . . . ?
C79 N1 C9 C10 -88.0(4) . . . . ?
C21 N1 C9 C10 90.9(4) . . . . ?
C79 N1 C9 C14 92.2(4) . . . . ?
C21 N1 C9 C14 -88.9(4) . . . . ?
C14 C9 C10 C11 0.7(4) . . . . ?
N1 C9 C10 C11 -179.0(3) . . . . ?
C14 C9 C10 C18 -178.4(3) . . . . ?
N1 C9 C10 C18 1.8(5) . . . . ?
C9 C10 C11 C12 0.5(5) . . . . ?
C18 C10 C11 C12 179.7(3) . . . . ?
C10 C11 C12 C13 -0.6(5) . . . . ?
C11 C12 C13 C14 -0.4(5) . . . . ?
C12 C13 C14 C9 1.6(5) . . . . ?
C12 C13 C14 C15 -178.9(3) . . . . ?
C10 C9 C14 C13 -1.7(5) . . . . ?
N1 C9 C14 C13 178.0(3) . . . . ?
C10 C9 C14 C15 178.8(3) . . . . ?
N1 C9 C14 C15 -1.4(5) . . . . ?
C13 C14 C15 C17 66.9(4) . . . . ?
C9 C14 C15 C17 -113.6(3) . . . . ?
C13 C14 C15 C16 -55.3(4) . . . . ?
C9 C14 C15 C16 124.2(3) . . . . ?
C11 C10 C18 C19 61.8(4) . . . . ?
C9 C10 C18 C19 -119.0(3) . . . . ?
C11 C10 C18 C20 -60.1(4) . . . . ?
C9 C10 C18 C20 119.1(3) . . . . ?
C79 N1 C21 C23 -135.6(3) . . . . ?
C9 N1 C21 C23 45.4(4) . . . . ?
C79 N1 C21 C22 101.6(3) . . . . ?
C9 N1 C21 C22 -77.4(4) . . . . ?
C79 N1 C21 C24 -17.6(3) . . . . ?
C9 N1 C21 C24 163.4(3) . . . . ?
N1 C21 C24 C25 25.4(3) . . . . ?
C23 C21 C24 C25 145.8(3) . . . . ?
C22 C21 C24 C25 -93.1(3) . . . . ?
C21 C24 C25 C27 -146.7(3) . . . . ?
C21 C24 C25 C79 -24.8(3) . . . . ?
C21 C24 C25 C26 94.2(3) . . . . ?
N1 C79 C25 C24 13.7(3) . . . . ?
B3 C79 C25 C24 -167.2(3) . . . . ?
N1 C79 C25 C27 132.6(3) . . . . ?
B3 C79 C25 C27 -48.3(4) . . . . ?
N1 C79 C25 C26 -105.7(3) . . . . ?
B3 C79 C25 C26 73.4(4) . . . . ?
C30 N2 B7 N3 168.1(3) . . . . ?
C29 N2 B7 N3 -26.9(5) . . . . ?
C30 N2 B7 B3 -14.9(5) . . . . ?
C29 N2 B7 B3 150.0(3) . . . . ?
C32 N3 B7 N2 160.2(3) . . . . ?
C31 N3 B7 N2 -27.6(5) . . . . ?
C32 N3 B7 B3 -16.9(5) . . . . ?
C31 N3 B7 B3 155.3(3) . . . . ?
C79 B3 B7 N2 106.1(4) . . . . ?
Te1 B3 B7 N2 -76.7(3) . . . . ?
C79 B3 B7 N3 -76.9(4) . . . . ?
Te1 B3 B7 N3 100.3(3) . . . . ?
C38 C33 C34 C35 -0.1(5) . . . . ?
Te2 C33 C34 C35 -176.8(3) . . . . ?
C33 C34 C35 C36 0.2(6) . . . . ?
C34 C35 C36 C37 -0.5(6) . . . . ?
C35 C36 C37 C38 0.6(6) . . . . ?
C36 C37 C38 C33 -0.5(6) . . . . ?
C34 C33 C38 C37 0.2(5) . . . . ?
Te2 C33 C38 C37 176.9(3) . . . . ?
C44 N4 C7 B1 -15.1(5) . . . . ?
C42 N4 C7 B1 172.2(3) . . . . ?
C44 N4 C7 C40 166.7(3) . . . . ?
C42 N4 C7 C40 -6.0(3) . . . . ?
N4 C7 C40 C57 111.0(3) . . . . ?
B1 C7 C40 C57 -67.3(4) . . . . ?
N4 C7 C40 C41 -12.0(3) . . . . ?
B1 C7 C40 C41 169.7(3) . . . . ?
N4 C7 C40 C58 -127.7(3) . . . . ?
B1 C7 C40 C58 54.0(4) . . . . ?
C57 C40 C41 C42 -97.5(3) . . . . ?
C7 C40 C41 C42 25.2(3) . . . . ?
C58 C40 C41 C42 142.4(3) . . . . ?
C7 N4 C42 C43 141.0(3) . . . . ?
C44 N4 C42 C43 -31.9(4) . . . . ?
C7 N4 C42 C41 21.3(3) . . . . ?
C44 N4 C42 C41 -151.6(3) . . . . ?
C7 N4 C42 C56 -96.8(3) . . . . ?
C44 N4 C42 C56 90.3(4) . . . . ?
C40 C41 C42 N4 -27.5(3) . . . . ?
C40 C41 C42 C43 -145.5(3) . . . . ?
C40 C41 C42 C56 91.3(3) . . . . ?
C7 N4 C44 C49 100.7(4) . . . . ?
C42 N4 C44 C49 -87.1(4) . . . . ?
C7 N4 C44 C45 -79.5(4) . . . . ?
C42 N4 C44 C45 92.7(4) . . . . ?
C49 C44 C45 C46 0.1(5) . . . . ?
N4 C44 C45 C46 -179.6(3) . . . . ?
C49 C44 C45 C53 178.5(3) . . . . ?
N4 C44 C45 C53 -1.3(5) . . . . ?
C44 C45 C46 C47 1.1(5) . . . . ?
C53 C45 C46 C47 -177.3(3) . . . . ?
C45 C46 C47 C48 -1.1(5) . . . . ?
C46 C47 C48 C49 -0.1(5) . . . . ?
C47 C48 C49 C44 1.3(5) . . . . ?
C47 C48 C49 C50 -178.9(3) . . . . ?
C45 C44 C49 C48 -1.3(5) . . . . ?
N4 C44 C49 C48 178.5(3) . . . . ?
C45 C44 C49 C50 178.9(3) . . . . ?
N4 C44 C49 C50 -1.4(5) . . . . ?
C48 C49 C50 C51 60.7(4) . . . . ?
C44 C49 C50 C51 -119.5(3) . . . . ?
C48 C49 C50 C52 -61.6(4) . . . . ?
C44 C49 C50 C52 118.3(3) . . . . ?
C46 C45 C53 C54 54.1(4) . . . . ?
C44 C45 C53 C54 -124.3(3) . . . . ?
C46 C45 C53 C55 -68.2(4) . . . . ?
C44 C45 C53 C55 113.4(4) . . . . ?
C61 N5 B6 N6 -19.2(6) . . . . ?
C60 N5 B6 N6 170.9(3) . . . . ?
C61 N5 B6 B1 159.9(4) . . . . ?
C60 N5 B6 B1 -9.9(5) . . . . ?
C62 N6 B6 N5 163.9(3) . . . . ?
C63 N6 B6 N5 -26.3(5) . . . . ?
C62 N6 B6 B1 -15.2(5) . . . . ?
C63 N6 B6 B1 154.6(3) . . . . ?
N4 C7 B1 B6 -164.3(3) . . . . ?
C40 C7 B1 B6 13.6(5) . . . . ?
N4 C7 B1 Te2 9.7(5) . . . . ?
C40 C7 B1 Te2 -172.4(2) . . . . ?
N5 B6 B1 C7 88.0(4) . . . . ?
N6 B6 B1 C7 -92.8(4) . . . . ?
N5 B6 B1 Te2 -86.6(3) . . . . ?
N6 B6 B1 Te2 92.6(3) . . . . ?
